data_4078986
loop_
_publ_author_name
'Wang, Lingfang'
'Liu, Dongtao'
'Cui, Dongmei'

_publ_section_title
;
 NNN-Tridentate Pyrrolyl Rare-Earth Metal Complexes: Structure and
 Catalysis on Specific Selective Living Polymerization of Isoprene
;
_journal_issue 17
_journal_name_full Organometallics
_journal_page_first 6014
_journal_paper_doi 10.1021/om300049h
_journal_volume 31
_journal_year 2012
_chemical_formula_sum 'C26 H52 N3 O Si2 Y'
_chemical_formula_weight 567.80
_chemical_name_systematic
; 
 ? 
;
_space_group_IT_number 14
_symmetry_cell_setting monoclinic
_symmetry_space_group_name_Hall '-P 2yn'
_symmetry_space_group_name_H-M 'P 1 21/n 1'
_atom_sites_solution_hydrogens geom
_atom_sites_solution_primary direct
_atom_sites_solution_secondary difmap
_audit_creation_method SHELXL-97
_cell_angle_alpha 90.00
_cell_angle_beta 109.7310(10)
_cell_angle_gamma 90.00
_cell_formula_units_Z 4
_cell_length_a 17.3630(17)
_cell_length_b 10.3511(10)
_cell_length_c 18.2635(18)
_cell_measurement_temperature 293(2)
_cell_volume 3089.7(5)
_computing_structure_refinement 'SHELXL-97 (Sheldrick, 1997)'
_computing_structure_solution 'SHELXS-97 (Sheldrick, 1990)'
_diffrn_ambient_temperature 293(2)
_diffrn_measured_fraction_theta_full 0.996
_diffrn_measured_fraction_theta_max 0.996
_diffrn_radiation_monochromator graphite
_diffrn_radiation_source 'fine-focus sealed tube'
_diffrn_radiation_type MoK\a
_diffrn_radiation_wavelength 0.71073
_diffrn_reflns_av_R_equivalents 0.0406
_diffrn_reflns_av_sigmaI/netI 0.0454
_diffrn_reflns_limit_h_max 20
_diffrn_reflns_limit_h_min -20
_diffrn_reflns_limit_k_max 7
_diffrn_reflns_limit_k_min -12
_diffrn_reflns_limit_l_max 21
_diffrn_reflns_limit_l_min -21
_diffrn_reflns_number 17766
_diffrn_reflns_theta_full 25.07
_diffrn_reflns_theta_max 25.07
_diffrn_reflns_theta_min 1.40
_exptl_absorpt_coefficient_mu 1.986
_exptl_absorpt_correction_T_max 0.7549
_exptl_absorpt_correction_T_min 0.7288
_exptl_crystal_density_diffrn 1.221
_exptl_crystal_density_method 'not measured'
_exptl_crystal_F_000 1216
_exptl_crystal_size_max 0.17
_exptl_crystal_size_mid 0.16
_exptl_crystal_size_min 0.15
_refine_diff_density_max 0.411
_refine_diff_density_min -0.217
_refine_diff_density_rms 0.063
_refine_ls_extinction_method none
_refine_ls_goodness_of_fit_ref 1.023
_refine_ls_hydrogen_treatment mixed
_refine_ls_matrix_type full
_refine_ls_number_parameters 304
_refine_ls_number_reflns 5474
_refine_ls_number_restraints 0
_refine_ls_restrained_S_all 1.023
_refine_ls_R_factor_all 0.0520
_refine_ls_R_factor_gt 0.0352
_refine_ls_shift/su_max 0.002
_refine_ls_shift/su_mean 0.000
_refine_ls_structure_factor_coef Fsqd
_refine_ls_weighting_details 'calc w=1/[\s^2^(Fo^2^)+(0.0432P)^2^+0.0000P] where P=(Fo^2^+2Fc^2^)/3'
_refine_ls_weighting_scheme calc
_refine_ls_wR_factor_gt 0.0763
_refine_ls_wR_factor_ref 0.0817
_reflns_number_gt 4347
_reflns_number_total 5474
_reflns_threshold_expression >2sigma(I)
_cod_data_source_file om300049h_si_002.cif
_cod_data_source_block complex1b
_cod_original_sg_symbol_H-M p21/n
_cod_database_code 4078986

loop_
_symmetry_equiv_pos_as_xyz
'x, y, z'
'-x+1/2, y+1/2, -z+1/2'
'-x, -y, -z'
'x-1/2, -y-1/2, z-1/2'

loop_
_atom_site_label
_atom_site_type_symbol
_atom_site_fract_x
_atom_site_fract_y
_atom_site_fract_z
_atom_site_U_iso_or_equiv
_atom_site_adp_type
_atom_site_occupancy
_atom_site_symmetry_multiplicity
_atom_site_calc_flag
_atom_site_refinement_flags
C1 C 0.94798(16) 0.6701(3) 0.84891(15) 0.0308(7) Uani 1 1 d .
H1A H 0.9994 0.6536 0.8406 0.037 Uiso 1 1 calc R
H1B H 0.9482 0.6243 0.8953 0.037 Uiso 1 1 calc R
C2 C 0.9369(2) 0.8155(3) 0.85825(18) 0.0501(9) Uani 1 1 d .
H2A H 0.9216 0.8321 0.9037 0.060 Uiso 1 1 calc R
H2B H 0.9873 0.8614 0.8638 0.060 Uiso 1 1 calc R
C3 C 0.8689(2) 0.8582(3) 0.78437(17) 0.0474(8) Uani 1 1 d .
H3A H 0.8188 0.8764 0.7948 0.057 Uiso 1 1 calc R
H3B H 0.8849 0.9346 0.7623 0.057 Uiso 1 1 calc R
C4 C 0.85818(18) 0.7425(3) 0.73014(16) 0.0360(7) Uani 1 1 d .
H4A H 0.8023 0.7383 0.6944 0.043 Uiso 1 1 calc R
H4B H 0.8947 0.7495 0.7002 0.043 Uiso 1 1 calc R
C5 C 0.80762(16) 0.5896(3) 0.80549(16) 0.0335(7) Uani 1 1 d .
H5A H 0.7959 0.6592 0.8357 0.040 Uiso 1 1 calc R
H5B H 0.7593 0.5745 0.7604 0.040 Uiso 1 1 calc R
C6 C 0.82946(16) 0.4704(3) 0.85353(15) 0.0297(6) Uani 1 1 d .
C7 C 0.82049(17) 0.4333(3) 0.92230(16) 0.0376(7) Uani 1 1 d .
H7 H 0.7910 0.4764 0.9489 0.045 Uiso 1 1 calc R
C8 C 0.86468(17) 0.3171(3) 0.94478(16) 0.0363(7) Uani 1 1 d .
H8 H 0.8704 0.2691 0.9893 0.044 Uiso 1 1 calc R
C9 C 0.89763(16) 0.2888(3) 0.88811(15) 0.0299(6) Uani 1 1 d .
C10 C 0.95676(16) 0.1892(3) 0.88147(15) 0.0312(7) Uani 1 1 d .
H10A H 0.9284 0.1233 0.8444 0.037 Uiso 1 1 calc R
H10B H 0.9829 0.1482 0.9315 0.037 Uiso 1 1 calc R
C11 C 1.07499(16) 0.1562(3) 0.83923(15) 0.0334(7) Uani 1 1 d .
H11A H 1.1008 0.1904 0.8038 0.040 Uiso 1 1 calc R
H11B H 1.0446 0.0791 0.8164 0.040 Uiso 1 1 calc R
C12 C 1.13919(19) 0.1254(3) 0.91813(16) 0.0459(8) Uani 1 1 d .
H12A H 1.1194 0.0607 0.9459 0.055 Uiso 1 1 calc R
H12B H 1.1897 0.0952 0.9123 0.055 Uiso 1 1 calc R
C13 C 1.1511(2) 0.2548(4) 0.9594(2) 0.0639(11) Uani 1 1 d .
H13A H 1.1579 0.2430 1.0139 0.077 Uiso 1 1 calc R
H13B H 1.1993 0.2979 0.9557 0.077 Uiso 1 1 calc R
C14 C 1.07567(16) 0.3337(3) 0.91968(14) 0.0333(7) Uani 1 1 d .
H14A H 1.0485 0.3562 0.9565 0.040 Uiso 1 1 calc R
H14B H 1.0904 0.4129 0.8993 0.040 Uiso 1 1 calc R
C15 C 1.07895(15) 0.4775(3) 0.74328(15) 0.0298(6) Uani 1 1 d .
H19A H 1.1124 0.4069 0.7721 0.036 Uiso 1 1 calc R
H19B H 1.0740 0.4611 0.6896 0.036 Uiso 1 1 calc R
C16 C 1.2171(2) 0.6024(4) 0.87303(17) 0.0606(11) Uani 1 1 d .
H20A H 1.1833 0.6147 0.9046 0.091 Uiso 1 1 calc R
H20B H 1.2582 0.6686 0.8846 0.091 Uiso 1 1 calc R
H20C H 1.2430 0.5193 0.8838 0.091 Uiso 1 1 calc R
C17 C 1.1033(2) 0.7762(3) 0.7490(2) 0.0680(11) Uani 1 1 d .
H22A H 1.0710 0.7837 0.6950 0.102 Uiso 1 1 calc R
H22B H 1.1450 0.8415 0.7624 0.102 Uiso 1 1 calc R
H22C H 1.0689 0.7872 0.7801 0.102 Uiso 1 1 calc R
C18 C 1.22422(18) 0.6116(3) 0.71054(18) 0.0501(9) Uani 1 1 d .
H21A H 1.2526 0.5304 0.7175 0.075 Uiso 1 1 calc R
H21B H 1.2631 0.6804 0.7284 0.075 Uiso 1 1 calc R
H21C H 1.1936 0.6238 0.6564 0.075 Uiso 1 1 calc R
C19 C 0.89604(15) 0.2241(2) 0.66463(14) 0.0262(6) Uani 1 1 d .
H15A H 0.8940 0.1571 0.7011 0.031 Uiso 1 1 calc R
H15B H 0.8396 0.2428 0.6340 0.031 Uiso 1 1 calc R
C20 C 0.90523(19) -0.0271(3) 0.57356(17) 0.0428(8) Uani 1 1 d .
H16A H 0.9189 -0.0760 0.6209 0.064 Uiso 1 1 calc R
H16B H 0.9324 -0.0636 0.5406 0.064 Uiso 1 1 calc R
H16C H 0.8471 -0.0296 0.5474 0.064 Uiso 1 1 calc R
C21 C 1.05319(16) 0.1356(3) 0.63436(16) 0.0381(7) Uani 1 1 d .
H17A H 1.0754 0.2206 0.6482 0.057 Uiso 1 1 calc R
H17B H 1.0721 0.1006 0.5948 0.057 Uiso 1 1 calc R
H17C H 1.0706 0.0809 0.6794 0.057 Uiso 1 1 calc R
C22 C 0.90865(19) 0.2335(3) 0.50179(15) 0.0452(8) Uani 1 1 d .
H18A H 0.8502 0.2429 0.4817 0.068 Uiso 1 1 calc R
H18B H 0.9265 0.1857 0.4654 0.068 Uiso 1 1 calc R
H18C H 0.9338 0.3173 0.5097 0.068 Uiso 1 1 calc R
C23 C 0.93431(18) 0.5883(3) 0.57475(16) 0.0382(7) Uani 1 1 d .
H23A H 0.9758 0.5312 0.5682 0.046 Uiso 1 1 calc R
H23B H 0.9606 0.6671 0.5998 0.046 Uiso 1 1 calc R
C24 C 0.87079(19) 0.6183(3) 0.49725(16) 0.0412(8) Uani 1 1 d .
H24A H 0.8666 0.5491 0.4603 0.049 Uiso 1 1 calc R
H24B H 0.8831 0.6984 0.4760 0.049 Uiso 1 1 calc R
C25 C 0.79331(18) 0.6299(3) 0.51701(16) 0.0391(7) Uani 1 1 d .
H25A H 0.7452 0.6148 0.4717 0.047 Uiso 1 1 calc R
H25B H 0.7891 0.7142 0.5385 0.047 Uiso 1 1 calc R
C26 C 0.80442(16) 0.5245(3) 0.57700(15) 0.0363(7) Uani 1 1 d .
H26A H 0.7725 0.5426 0.6103 0.044 Uiso 1 1 calc R
H26B H 0.7880 0.4414 0.5522 0.044 Uiso 1 1 calc R
N1 N 0.87791(12) 0.6257(2) 0.78017(12) 0.0254(5) Uani 1 1 d .
N2 N 0.87656(13) 0.3822(2) 0.83158(12) 0.0269(5) Uani 1 1 d .
N3 N 1.01977(12) 0.2543(2) 0.85468(11) 0.0260(5) Uani 1 1 d .
O1 O 0.89138(10) 0.52602(18) 0.62126(9) 0.0294(4) Uani 1 1 d .
Si1 Si 1.15249(5) 0.61172(8) 0.76794(5) 0.0321(2) Uani 1 1 d .
Si2 Si 0.93883(4) 0.14470(7) 0.59673(4) 0.02565(18) Uani 1 1 d .
Y1 Y 0.944169(14) 0.41450(2) 0.743443(13) 0.02075(9) Uani 1 1 d .

loop_
_atom_site_aniso_label
_atom_site_aniso_U_11
_atom_site_aniso_U_22
_atom_site_aniso_U_33
_atom_site_aniso_U_23
_atom_site_aniso_U_13
_atom_site_aniso_U_12
C1 0.0309(15) 0.0246(17) 0.0363(16) -0.0011(13) 0.0108(13) -0.0024(13)
C2 0.061(2) 0.033(2) 0.051(2) -0.0116(15) 0.0113(17) -0.0024(16)
C3 0.064(2) 0.0249(18) 0.050(2) -0.0034(15) 0.0154(17) 0.0029(16)
C4 0.0498(19) 0.0205(16) 0.0346(16) 0.0031(13) 0.0101(14) 0.0040(14)
C5 0.0292(15) 0.0322(17) 0.0414(17) -0.0096(14) 0.0150(13) 0.0003(13)
C6 0.0268(15) 0.0286(17) 0.0371(16) -0.0047(13) 0.0150(13) -0.0032(13)
C7 0.0379(17) 0.043(2) 0.0408(17) -0.0087(14) 0.0249(14) -0.0037(15)
C8 0.0416(17) 0.043(2) 0.0306(15) 0.0034(14) 0.0201(14) -0.0065(15)
C9 0.0335(16) 0.0278(17) 0.0292(14) 0.0021(13) 0.0119(12) -0.0046(13)
C10 0.0413(17) 0.0250(16) 0.0270(14) 0.0035(12) 0.0110(13) -0.0024(13)
C11 0.0404(17) 0.0271(17) 0.0327(15) 0.0037(13) 0.0122(13) 0.0095(14)
C12 0.050(2) 0.049(2) 0.0383(18) 0.0150(16) 0.0144(15) 0.0222(16)
C13 0.044(2) 0.079(3) 0.054(2) -0.013(2) -0.0037(17) 0.0177(19)
C14 0.0385(17) 0.0347(18) 0.0254(15) 0.0011(13) 0.0089(13) -0.0010(14)
C15 0.0272(15) 0.0318(17) 0.0296(15) 0.0002(13) 0.0085(12) 0.0012(13)
C16 0.058(2) 0.085(3) 0.0366(18) -0.0148(18) 0.0120(16) -0.036(2)
C17 0.057(2) 0.035(2) 0.122(3) -0.001(2) 0.044(2) -0.0107(18)
C18 0.0366(18) 0.071(3) 0.0460(19) 0.0032(17) 0.0186(15) -0.0108(17)
C19 0.0265(14) 0.0225(16) 0.0287(14) 0.0009(12) 0.0082(12) -0.0010(12)
C20 0.0509(19) 0.0329(18) 0.0490(19) -0.0070(15) 0.0228(16) -0.0021(15)
C21 0.0344(16) 0.045(2) 0.0362(16) -0.0094(14) 0.0133(14) -0.0028(14)
C22 0.054(2) 0.049(2) 0.0360(17) 0.0064(15) 0.0198(15) 0.0143(17)
C23 0.0412(17) 0.0390(19) 0.0357(16) 0.0102(14) 0.0147(14) -0.0023(15)
C24 0.060(2) 0.0321(19) 0.0294(16) 0.0067(13) 0.0121(15) 0.0025(15)
C25 0.0420(18) 0.0297(18) 0.0347(16) 0.0022(14) -0.0016(14) 0.0014(14)
C26 0.0337(17) 0.0312(18) 0.0369(17) 0.0015(14) 0.0026(13) -0.0054(14)
N1 0.0279(12) 0.0208(13) 0.0273(12) 0.0001(10) 0.0091(10) 0.0011(10)
N2 0.0325(13) 0.0211(13) 0.0301(12) -0.0003(10) 0.0143(10) -0.0017(10)
N3 0.0305(13) 0.0231(13) 0.0244(11) -0.0004(10) 0.0091(10) 0.0035(10)
O1 0.0301(10) 0.0295(11) 0.0252(10) 0.0037(8) 0.0049(8) -0.0031(9)
Si1 0.0261(4) 0.0358(5) 0.0355(4) -0.0032(4) 0.0116(3) -0.0073(3)
Si2 0.0293(4) 0.0236(4) 0.0246(4) -0.0017(3) 0.0099(3) -0.0002(3)
Y1 0.02172(14) 0.01875(15) 0.02181(14) -0.00066(11) 0.00740(10) -0.00050(11)

loop_
_atom_type_symbol
_atom_type_description
_atom_type_scat_dispersion_real
_atom_type_scat_dispersion_imag
_atom_type_scat_source
C C 0.0033 0.0016 'International Tables Vol C Tables 4.2.6.8 and 6.1.1.4'
H H 0.0000 0.0000 'International Tables Vol C Tables 4.2.6.8 and 6.1.1.4'
N N 0.0061 0.0033 'International Tables Vol C Tables 4.2.6.8 and 6.1.1.4'
O O 0.0106 0.0060 'International Tables Vol C Tables 4.2.6.8 and 6.1.1.4'
Si Si 0.0817 0.0704 'International Tables Vol C Tables 4.2.6.8 and 6.1.1.4'
Y Y -2.7962 3.5667 'International Tables Vol C Tables 4.2.6.8 and 6.1.1.4'

loop_
_geom_angle_atom_site_label_1
_geom_angle_atom_site_label_2
_geom_angle_atom_site_label_3
_geom_angle
N1 C1 C2 107.3(2)
C3 C2 C1 105.9(2)
C4 C3 C2 103.6(2)
N1 C4 C3 106.7(2)
C6 C5 N1 108.6(2)
C7 C6 N2 110.2(3)
C7 C6 C5 133.4(3)
N2 C6 C5 116.0(2)
C6 C7 C8 106.6(2)
C9 C8 C7 106.7(2)
N2 C9 C8 110.1(2)
N2 C9 C10 116.3(2)
C8 C9 C10 133.2(3)
C9 C10 N3 108.3(2)
N3 C11 C12 106.0(2)
C13 C12 C11 102.5(2)
C14 C13 C12 106.9(2)
N3 C14 C13 108.0(2)
Si1 C15 Y1 142.40(14)
Si2 C19 Y1 128.93(13)
O1 C23 C24 106.4(2)
C23 C24 C25 102.8(2)
C24 C25 C26 102.1(2)
O1 C26 C25 104.5(2)
C4 N1 C5 110.6(2)
C4 N1 C1 102.7(2)
C5 N1 C1 109.6(2)
C4 N1 Y1 122.95(15)
C5 N1 Y1 109.95(15)
C1 N1 Y1 99.52(14)
C9 N2 C6 106.4(2)
C9 N2 Y1 123.81(17)
C6 N2 Y1 126.82(18)
C11 N3 C14 103.76(19)
C11 N3 C10 110.1(2)
C14 N3 C10 109.65(19)
C11 N3 Y1 118.26(15)
C14 N3 Y1 106.80(15)
C10 N3 Y1 107.99(14)
C26 O1 C23 108.71(19)
C26 O1 Y1 120.72(15)
C23 O1 Y1 130.14(15)
C15 Si1 C16 109.83(14)
C15 Si1 C18 113.52(14)
C16 Si1 C18 106.94(15)
C15 Si1 C17 113.85(14)
C16 Si1 C17 108.21(18)
C18 Si1 C17 104.07(16)
C19 Si2 C21 113.24(12)
C19 Si2 C22 110.73(13)
C21 Si2 C22 107.16(14)
C19 Si2 C20 114.21(13)
C21 Si2 C20 104.24(14)
C22 Si2 C20 106.72(14)
N2 Y1 O1 126.25(7)
N2 Y1 C19 98.16(8)
O1 Y1 C19 83.79(7)
N2 Y1 C15 138.97(8)
O1 Y1 C15 86.31(8)
C19 Y1 C15 110.94(9)
N2 Y1 N3 66.82(7)
O1 Y1 N3 164.39(6)
C19 Y1 N3 85.83(8)
C15 Y1 N3 86.55(8)
N2 Y1 N1 65.11(7)
O1 Y1 N1 77.14(6)
C19 Y1 N1 136.75(7)
C15 Y1 N1 106.18(8)
N3 Y1 N1 118.24(6)

loop_
_geom_bond_atom_site_label_1
_geom_bond_atom_site_label_2
_geom_bond_distance
C1 N1 1.495(3)
C1 C2 1.534(4)
C2 C3 1.528(4)
C3 C4 1.525(4)
C4 N1 1.484(3)
C5 C6 1.487(4)
C5 N1 1.491(3)
C6 C7 1.372(4)
C6 N2 1.372(3)
C7 C8 1.411(4)
C8 C9 1.373(3)
C9 N2 1.371(3)
C9 C10 1.488(4)
C10 N3 1.500(3)
C11 N3 1.487(3)
C11 C12 1.529(4)
C12 C13 1.517(4)
C13 C14 1.505(4)
C14 N3 1.500(3)
C15 Si1 1.838(3)
C15 Y1 2.430(3)
C16 Si1 1.870(3)
C17 Si1 1.884(3)
C18 Si1 1.879(3)
C19 Si2 1.841(2)
C19 Y1 2.417(2)
C20 Si2 1.874(3)
C21 Si2 1.871(3)
C22 Si2 1.874(3)
C23 O1 1.456(3)
C23 C24 1.504(4)
C24 C25 1.511(4)
C25 C26 1.511(4)
C26 O1 1.452(3)
N1 Y1 2.660(2)
N2 Y1 2.315(2)
N3 Y1 2.608(2)
O1 Y1 2.4024(17)
